data_4500583
loop_
_publ_author_name
'Xu, Jing'
'Cheng, Jianwen'
'Su, Weiping'
'Hong, Maochun'

_publ_section_title
;
 Effect of Lanthanide Contraction on Crystal Structures of
 Three-Dimensional Lanthanide Based Metal--Organic Frameworks with
 Thiophene-2,5-Dicarboxylate and Oxalate
;
_journal_issue 6
_journal_name_full 'Crystal Growth &amp; Design'
_journal_page_first 2294
_journal_paper_doi 10.1021/cg101736e
_journal_volume 11
_journal_year 2011
_chemical_formula_sum 'C7 H8 Dy O9 S'
_chemical_formula_weight 430.69
_chemical_name_systematic
; 
 ? 
;
_space_group_IT_number 15
_symmetry_cell_setting monoclinic
_symmetry_space_group_name_Hall '-C 2yc'
_symmetry_space_group_name_H-M 'C 1 2/c 1'
_atom_sites_solution_hydrogens geom
_atom_sites_solution_primary direct
_atom_sites_solution_secondary difmap
_audit_creation_method SHELXL-97
_cell_angle_alpha 90.00
_cell_angle_beta 106.871(4)
_cell_angle_gamma 90.00
_cell_formula_units_Z 8
_cell_length_a 19.2794(14)
_cell_length_b 9.8604(5)
_cell_length_c 12.4549(10)
_cell_measurement_reflns_used 2593
_cell_measurement_temperature 293(2)
_cell_measurement_theta_max 27.4758
_cell_measurement_theta_min 2.2076
_cell_volume 2265.8(3)
_computing_cell_refinement 'CrystalClear (Rigaku Corp., 2000)'
_computing_data_collection 'CrystalClear (Rigaku Corp., 2000)'
_computing_data_reduction 'CrystalClear (Rigaku Corp., 2000)'
_computing_molecular_graphics SHELXTL
_computing_publication_material SHELXTL
_computing_structure_refinement 'SHELXL-97 (Sheldrick, 1997)'
_computing_structure_solution 'SHELXS-97 (Sheldrick, 1990)'
_diffrn_ambient_temperature 293(2)
_diffrn_measured_fraction_theta_full 0.985
_diffrn_measured_fraction_theta_max 0.985
_diffrn_measurement_device_type 'SCXmini CCD'
_diffrn_measurement_method CCD_Profile_fitting
_diffrn_radiation_monochromator graphite
_diffrn_radiation_source 'fine-focus sealed tube'
_diffrn_radiation_type MoK\a
_diffrn_radiation_wavelength 0.71073
_diffrn_reflns_av_R_equivalents 0.0331
_diffrn_reflns_av_sigmaI/netI 0.0346
_diffrn_reflns_limit_h_max 23
_diffrn_reflns_limit_h_min -24
_diffrn_reflns_limit_k_max 12
_diffrn_reflns_limit_k_min -12
_diffrn_reflns_limit_l_max 13
_diffrn_reflns_limit_l_min -16
_diffrn_reflns_number 8724
_diffrn_reflns_theta_full 27.48
_diffrn_reflns_theta_max 27.48
_diffrn_reflns_theta_min 2.34
_diffrn_standards_decay_% none
_diffrn_standards_interval_count none
_diffrn_standards_interval_time none
_diffrn_standards_number none
_exptl_absorpt_coefficient_mu 6.818
_exptl_absorpt_correction_T_max 0.580
_exptl_absorpt_correction_T_min 0.446
_exptl_absorpt_correction_type multi-scan
_exptl_absorpt_process_details 'SADABS (Sheldrick, 1996)'
_exptl_crystal_colour Colorless
_exptl_crystal_density_diffrn 2.525
_exptl_crystal_density_method 'not measured'
_exptl_crystal_description Prism
_exptl_crystal_F_000 1632
_exptl_crystal_size_max 0.1200
_exptl_crystal_size_mid 0.1000
_exptl_crystal_size_min 0.0800
_refine_diff_density_max 1.214
_refine_diff_density_min -1.606
_refine_diff_density_rms 0.184
_refine_ls_extinction_method none
_refine_ls_goodness_of_fit_ref 1.117
_refine_ls_hydrogen_treatment constr
_refine_ls_matrix_type full
_refine_ls_number_parameters 159
_refine_ls_number_reflns 2555
_refine_ls_number_restraints 0
_refine_ls_restrained_S_all 1.117
_refine_ls_R_factor_all 0.0420
_refine_ls_R_factor_gt 0.0368
_refine_ls_shift/su_max 0.000
_refine_ls_shift/su_mean 0.000
_refine_ls_structure_factor_coef Fsqd
_refine_ls_weighting_details 'calc w=1/[\s^2^(Fo^2^)+(0.0432P)^2^+15.3203P] where P=(Fo^2^+2Fc^2^)/3'
_refine_ls_weighting_scheme calc
_refine_ls_wR_factor_gt 0.0923
_refine_ls_wR_factor_ref 0.0967
_reflns_number_gt 2263
_reflns_number_total 2555
_reflns_threshold_expression >2sigma(I)
_cod_data_source_file cg101736e_si_005.cif
_cod_data_source_block 1
_cod_depositor_comments
;
The following automatic conversions were performed:

'_symmetry_cell_setting' value 'Monoclinic' changed to 'monoclinic'
according to /home/saulius/struct/CIF-dictionaries/cif_core.dic
dictionary named 'cif_core.dic' version 2.4.1 from
2010-06-29.

'_exptl_absorpt_correction_type' value 'Multi-scan'
changed to 'multi-scan' according to
/home/saulius/struct/CIF-dictionaries/cif_core.dic dictionary named
'cif_core.dic' version 2.4.1 from 2010-06-29.

Automatic conversion script
Id: cif_fix_values 1715 2011-07-08 13:25:40Z adriana 
;
_cod_original_sg_symbol_H-M C2/c
_cod_database_code 4500583

loop_
_symmetry_equiv_pos_as_xyz
'x, y, z'
'-x, y, -z+1/2'
'x+1/2, y+1/2, z'
'-x+1/2, y+1/2, -z+1/2'
'-x, -y, -z'
'x, -y, z-1/2'
'-x+1/2, -y+1/2, -z'
'x+1/2, -y+1/2, z-1/2'

loop_
_atom_site_label
_atom_site_type_symbol
_atom_site_fract_x
_atom_site_fract_y
_atom_site_fract_z
_atom_site_U_iso_or_equiv
_atom_site_adp_type
_atom_site_occupancy
_atom_site_symmetry_multiplicity
_atom_site_calc_flag
_atom_site_refinement_flags
Dy1 Dy 0.0000 0.02020(3) 0.7500 0.01680(13) Uani 1 2 d S
Dy2 Dy 0.5000 0.01934(3) 0.7500 0.01925(13) Uani 1 2 d S
S S 0.25942(7) 0.35003(14) 0.79906(14) 0.0315(3) Uani 1 1 d .
O1 O 0.0829(2) 0.1824(4) 0.8317(3) 0.0291(9) Uani 1 1 d .
O2 O 0.1066(2) 0.3938(4) 0.7885(4) 0.0356(10) Uani 1 1 d .
O3 O 0.4469(2) 0.1731(4) 0.8395(3) 0.0278(8) Uani 1 1 d .
O4 O 0.4066(2) 0.3770(4) 0.7711(3) 0.0296(9) Uani 1 1 d .
O5 O 0.0419(2) 0.1194(4) 0.6012(3) 0.0263(8) Uani 1 1 d .
O6 O 0.0514(2) 0.0888(4) 0.4280(3) 0.0268(8) Uani 1 1 d .
O7 O 0.4070(2) 0.1317(4) 0.5964(4) 0.0376(10) Uani 1 1 d .
H7A H 0.3733 0.1106 0.5379 0.045 Uiso 1 1 d R
H7B H 0.4129 0.2171 0.5955 0.045 Uiso 1 1 d R
O8 O 0.5015(2) -0.1019(4) 0.5836(3) 0.0319(9) Uani 1 1 d .
H8A H 0.5060 -0.1871 0.5775 0.038 Uiso 1 1 d R
H8B H 0.4629 -0.0776 0.5344 0.038 Uiso 1 1 d R
O9 O 0.2518(6) 0.1419(12) 0.5610(10) 0.160(4) Uiso 1 1 d .
H9A H 0.2203 0.0926 0.5779 0.192 Uiso 1 1 d R
H9B H 0.2636 0.2048 0.6096 0.192 Uiso 1 1 d R
C1 C 0.2025(3) 0.2382(5) 0.8368(5) 0.0263(12) Uani 1 1 d .
C2 C 0.2365(3) 0.1213(6) 0.8779(5) 0.0281(12) Uani 1 1 d .
H2A H 0.2139 0.0499 0.9034 0.034 Uiso 1 1 calc R
C3 C 0.3096(3) 0.1188(5) 0.8781(5) 0.0279(12) Uani 1 1 d .
H3A H 0.3407 0.0460 0.9037 0.033 Uiso 1 1 calc R
C4 C 0.3295(3) 0.2362(5) 0.8363(5) 0.0225(11) Uani 1 1 d .
C5 C 0.1246(3) 0.2742(5) 0.8172(5) 0.0229(11) Uani 1 1 d .
C6 C 0.3993(3) 0.2647(5) 0.8138(5) 0.0234(11) Uani 1 1 d .
C7 C 0.0276(3) 0.0602(5) 0.5086(4) 0.0203(10) Uani 1 1 d .

loop_
_atom_site_aniso_label
_atom_site_aniso_U_11
_atom_site_aniso_U_22
_atom_site_aniso_U_33
_atom_site_aniso_U_23
_atom_site_aniso_U_13
_atom_site_aniso_U_12
Dy1 0.0175(2) 0.01714(19) 0.0177(2) 0.000 0.00824(14) 0.000
Dy2 0.0168(2) 0.0178(2) 0.0251(2) 0.000 0.00934(15) 0.000
S 0.0242(6) 0.0234(6) 0.0505(9) 0.0116(6) 0.0165(6) 0.0047(5)
O1 0.0224(19) 0.036(2) 0.031(2) -0.0081(17) 0.0106(16) -0.0099(17)
O2 0.026(2) 0.032(2) 0.052(3) 0.011(2) 0.0156(19) 0.0096(17)
O3 0.0233(19) 0.0260(19) 0.038(2) -0.0025(16) 0.0156(16) 0.0044(15)
O4 0.0244(19) 0.030(2) 0.036(2) 0.0048(17) 0.0116(16) -0.0034(16)
O5 0.036(2) 0.0248(18) 0.0217(19) -0.0028(15) 0.0137(16) -0.0061(16)
O6 0.032(2) 0.0281(19) 0.0244(19) 0.0010(16) 0.0152(16) -0.0055(16)
O7 0.032(2) 0.031(2) 0.045(3) -0.0007(19) 0.0024(18) -0.0015(18)
O8 0.041(2) 0.0242(18) 0.031(2) -0.0014(16) 0.0113(18) 0.0010(17)
C1 0.019(3) 0.026(3) 0.035(3) 0.001(2) 0.009(2) 0.000(2)
C2 0.023(3) 0.027(3) 0.038(3) 0.006(2) 0.014(2) -0.004(2)
C3 0.023(3) 0.021(2) 0.041(3) 0.005(2) 0.010(2) 0.001(2)
C4 0.020(3) 0.021(2) 0.027(3) 0.003(2) 0.008(2) 0.0036(19)
C5 0.017(3) 0.028(3) 0.026(3) -0.001(2) 0.010(2) 0.002(2)
C6 0.023(3) 0.026(3) 0.023(3) -0.003(2) 0.009(2) -0.003(2)
C7 0.016(2) 0.019(2) 0.026(3) 0.002(2) 0.006(2) 0.0021(19)

loop_
_atom_type_symbol
_atom_type_description
_atom_type_scat_dispersion_real
_atom_type_scat_dispersion_imag
_atom_type_scat_source
C C 0.0033 0.0016 'International Tables Vol C Tables 4.2.6.8 and 6.1.1.4'
O O 0.0106 0.0060 'International Tables Vol C Tables 4.2.6.8 and 6.1.1.4'
S S 0.1246 0.1234 'International Tables Vol C Tables 4.2.6.8 and 6.1.1.4'
Dy Dy -0.1892 4.4098 'International Tables Vol C Tables 4.2.6.8 and 6.1.1.4'
H H 0.0000 0.0000 'International Tables Vol C Tables 4.2.6.8 and 6.1.1.4'

loop_
_geom_angle_atom_site_label_1
_geom_angle_atom_site_label_2
_geom_angle_atom_site_label_3
_geom_angle
_geom_angle_site_symmetry_1
_geom_angle_site_symmetry_3
O1 Dy1 O1 91.0(2) . 2_556
O1 Dy1 O4 145.85(14) . 3_445
O1 Dy1 O4 90.62(14) 2_556 3_445
O1 Dy1 O4 90.62(14) . 4_546
O1 Dy1 O4 145.85(14) 2_556 4_546
O4 Dy1 O4 106.6(2) 3_445 4_546
O1 Dy1 O6 140.63(13) . 5_556
O1 Dy1 O6 81.60(14) 2_556 5_556
O4 Dy1 O6 73.24(13) 3_445 5_556
O4 Dy1 O6 75.74(13) 4_546 5_556
O1 Dy1 O6 81.60(14) . 6_556
O1 Dy1 O6 140.63(13) 2_556 6_556
O4 Dy1 O6 75.74(13) 3_445 6_556
O4 Dy1 O6 73.24(13) 4_546 6_556
O6 Dy1 O6 126.88(18) 5_556 6_556
O1 Dy1 O5 73.91(14) . 2_556
O1 Dy1 O5 73.33(13) 2_556 2_556
O4 Dy1 O5 73.92(14) 3_445 2_556
O4 Dy1 O5 139.28(13) 4_546 2_556
O6 Dy1 O5 138.02(13) 5_556 2_556
O6 Dy1 O5 67.44(12) 6_556 2_556
O1 Dy1 O5 73.33(13) . .
O1 Dy1 O5 73.91(14) 2_556 .
O4 Dy1 O5 139.28(13) 3_445 .
O4 Dy1 O5 73.92(14) 4_546 .
O6 Dy1 O5 67.44(12) 5_556 .
O6 Dy1 O5 138.02(13) 6_556 .
O5 Dy1 O5 132.56(17) 2_556 .
O3 Dy2 O3 97.1(2) . 2_656
O3 Dy2 O2 87.71(14) . 4_546
O3 Dy2 O2 138.11(15) 2_656 4_546
O3 Dy2 O2 138.11(15) . 3_545
O3 Dy2 O2 87.71(14) 2_656 3_545
O2 Dy2 O2 115.7(2) 4_546 3_545
O3 Dy2 O8 150.31(14) . .
O3 Dy2 O8 77.90(14) 2_656 .
O2 Dy2 O8 77.79(15) 4_546 .
O2 Dy2 O8 71.42(15) 3_545 .
O3 Dy2 O8 77.90(14) . 2_656
O3 Dy2 O8 150.31(14) 2_656 2_656
O2 Dy2 O8 71.42(15) 4_546 2_656
O2 Dy2 O8 77.79(15) 3_545 2_656
O8 Dy2 O8 120.25(19) . 2_656
O3 Dy2 O7 69.69(14) . 2_656
O3 Dy2 O7 75.76(14) 2_656 2_656
O2 Dy2 O7 142.81(15) 4_546 2_656
O2 Dy2 O7 71.36(15) 3_545 2_656
O8 Dy2 O7 134.72(14) . 2_656
O8 Dy2 O7 75.09(14) 2_656 2_656
O3 Dy2 O7 75.76(14) . .
O3 Dy2 O7 69.69(14) 2_656 .
O2 Dy2 O7 71.36(15) 4_546 .
O2 Dy2 O7 142.81(15) 3_545 .
O8 Dy2 O7 75.09(14) . .
O8 Dy2 O7 134.72(14) 2_656 .
O7 Dy2 O7 126.76(19) 2_656 .
C4 S C1 91.2(3) . .
C5 O1 Dy1 146.6(4) . .
C5 O2 Dy2 135.7(4) . 3_455
C6 O3 Dy2 138.2(4) . .
C6 O4 Dy1 139.3(4) . 3
C7 O5 Dy1 118.8(3) . .
C7 O6 Dy1 119.4(3) . 5_556
Dy2 O7 H7A 139.2 . .
Dy2 O7 H7B 112.6 . .
H7A O7 H7B 107.7 . .
Dy2 O8 H8A 126.6 . .
Dy2 O8 H8B 104.7 . .
H8A O8 H8B 107.7 . .
H9A O9 H9B 107.7 . .
C2 C1 C5 128.2(5) . .
C2 C1 S 112.0(4) . .
C5 C1 S 119.7(4) . .
C1 C2 C3 112.9(5) . .
C1 C2 H2A 123.5 . .
C3 C2 H2A 123.5 . .
C4 C3 C2 112.0(5) . .
C4 C3 H3A 124.0 . .
C2 C3 H3A 124.0 . .
C3 C4 C6 127.0(5) . .
C3 C4 S 111.8(4) . .
C6 C4 S 120.9(4) . .
O2 C5 O1 125.6(5) . .
O2 C5 C1 117.0(5) . .
O1 C5 C1 117.4(5) . .
O4 C6 O3 125.2(5) . .
O4 C6 C4 117.9(5) . .
O3 C6 C4 116.9(5) . .
O5 C7 O6 126.9(5) . .
O5 C7 C7 116.1(6) . 5_556
O6 C7 C7 117.0(6) . 5_556

loop_
_geom_bond_atom_site_label_1
_geom_bond_atom_site_label_2
_geom_bond_distance
_geom_bond_site_symmetry_2
Dy1 O1 2.281(4) .
Dy1 O1 2.281(4) 2_556
Dy1 O4 2.362(4) 3_445
Dy1 O4 2.362(4) 4_546
Dy1 O6 2.403(4) 5_556
Dy1 O6 2.403(4) 6_556
Dy1 O5 2.432(4) 2_556
Dy1 O5 2.432(4) .
Dy2 O3 2.292(4) .
Dy2 O3 2.292(4) 2_656
Dy2 O2 2.326(4) 4_546
Dy2 O2 2.326(4) 3_545
Dy2 O8 2.400(4) .
Dy2 O8 2.400(4) 2_656
Dy2 O7 2.472(4) 2_656
Dy2 O7 2.472(4) .
S C4 1.713(5) .
S C1 1.714(6) .
O1 C5 1.258(6) .
O2 C5 1.252(6) .
O2 Dy2 2.326(4) 3_455
O3 C6 1.261(6) .
O4 C6 1.254(6) .
O4 Dy1 2.362(4) 3
O5 C7 1.250(6) .
O6 C7 1.252(6) .
O6 Dy1 2.403(4) 5_556
O7 H7A 0.8499 .
O7 H7B 0.8501 .
O8 H8A 0.8500 .
O8 H8B 0.8500 .
O9 H9A 0.8499 .
O9 H9B 0.8500 .
C1 C2 1.351(8) .
C1 C5 1.493(8) .
C2 C3 1.410(7) .
C2 H2A 0.9300 .
C3 C4 1.370(7) .
C3 H3A 0.9300 .
C4 C6 1.478(8) .
C7 C7 1.567(10) 5_556

loop_
_geom_hbond_atom_site_label_D
_geom_hbond_atom_site_label_H
_geom_hbond_atom_site_label_A
_geom_hbond_distance_DH
_geom_hbond_distance_HA
_geom_hbond_distance_DA
_geom_hbond_angle_DHA
_geom_hbond_site_symmetry_A
O7 H7B O6 0.85 2.08 2.911(6) 164.3 7_556
O8 H8A O5 0.85 2.02 2.847(5) 163.4 3_545
O9 H9A S 0.85 2.81 3.403(12) 128.7 4_546
O9 H9B S 0.85 2.78 3.574(12) 155.8 .
